data_4313968
loop_
_publ_author_name
'Marcus Schiefer'
'N. Dastagiri Reddy'
'Hans-J\"urgen Ahn'
'Andreas Stasch'
'Herbert W. Roesky'
'A. Christine Schlicker'
'Hans-Georg Schmidt'
'Mathias Noltemeyer'
'Denis Vidovic'

_publ_section_title
;
 Neutral and Ionic Aluminum, Gallium, and Indium Compounds Carrying Two or
 Three Terminal Ethynyl Groups
;
_journal_name_full 'Inorganic Chemistry'
_journal_page_first 4970
_journal_page_last 4976
_journal_paper_doi 10.1021/ic0342806
_journal_volume 42
_journal_year 2003
_chemical_formula_sum 'C50 H93 Ga Li N O10 Si4'
_chemical_formula_weight 1057.27
_chemical_name_systematic
;
compound 2
;
_space_group_IT_number 2
_symmetry_cell_setting triclinic
_symmetry_space_group_name_Hall '-P 1'
_symmetry_space_group_name_H-M 'P -1'
_atom_sites_solution_hydrogens geom
_atom_sites_solution_primary direct
_atom_sites_solution_secondary difmap
_audit_creation_method SHELXL-97
_cell_angle_alpha 65.19(8)
_cell_angle_beta 84.09(7)
_cell_angle_gamma 79.29(7)
_cell_formula_units_Z 2
_cell_length_a 13.284(17)
_cell_length_b 15.030(14)
_cell_length_c 17.574(17)
_cell_measurement_temperature 200(2)
_cell_volume 3128(6)
_computing_structure_refinement 'SHELXL-97 (Sheldrick, 1997)'
_computing_structure_solution 'SHELXS-97 (Sheldrick, 1990)'
_diffrn_ambient_temperature 200(2)
_diffrn_measured_fraction_theta_full 0.989
_diffrn_measured_fraction_theta_max 0.989
_diffrn_radiation_monochromator graphite
_diffrn_radiation_source 'fine-focus sealed tube'
_diffrn_radiation_type MoK\a
_diffrn_radiation_wavelength 0.71073
_diffrn_reflns_av_R_equivalents 0.1077
_diffrn_reflns_av_sigmaI/netI 0.0588
_diffrn_reflns_limit_h_max 12
_diffrn_reflns_limit_h_min -12
_diffrn_reflns_limit_k_max 14
_diffrn_reflns_limit_k_min -12
_diffrn_reflns_limit_l_max 16
_diffrn_reflns_limit_l_min -9
_diffrn_reflns_number 5964
_diffrn_reflns_theta_full 20.00
_diffrn_reflns_theta_max 20.00
_diffrn_reflns_theta_min 3.62
_exptl_absorpt_coefficient_mu 0.564
_exptl_absorpt_correction_T_max 0.7284
_exptl_absorpt_correction_T_min 0.6936
_exptl_crystal_density_diffrn 1.122
_exptl_crystal_density_method 'not measured'
_exptl_crystal_F_000 1140
_exptl_crystal_size_max 0.70
_exptl_crystal_size_mid 0.70
_exptl_crystal_size_min 0.60
_refine_diff_density_max 0.858
_refine_diff_density_min -1.053
_refine_diff_density_rms 0.089
_refine_ls_extinction_method none
_refine_ls_goodness_of_fit_ref 1.032
_refine_ls_hydrogen_treatment mixed
_refine_ls_matrix_type full
_refine_ls_number_parameters 614
_refine_ls_number_reflns 5774
_refine_ls_number_restraints 830
_refine_ls_restrained_S_all 0.980
_refine_ls_R_factor_all 0.0977
_refine_ls_R_factor_gt 0.0740
_refine_ls_shift/su_max 0.000
_refine_ls_shift/su_mean 0.000
_refine_ls_structure_factor_coef Fsqd
_refine_ls_weighting_details 'calc w=1/[\s^2^(Fo^2^)+(0.1300P)^2^+7.1300P] where P=(Fo^2^+2Fc^2^)/3'
_refine_ls_weighting_scheme calc
_refine_ls_wR_factor_gt 0.1897
_refine_ls_wR_factor_ref 0.2130
_reflns_number_gt 4365
_reflns_number_total 5774
_reflns_threshold_expression 2sigma(I)
_cod_data_source_file ic0342806_02.cif
_cod_data_source_block r1007c
_cod_original_formula_sum 'C50 H93  Ga Li N O10 Si4'
_cod_database_code 4313968

loop_
_symmetry_equiv_pos_as_xyz
'x, y, z'
'-x, -y, -z'

loop_
_atom_site_label
_atom_site_type_symbol
_atom_site_fract_x
_atom_site_fract_y
_atom_site_fract_z
_atom_site_U_iso_or_equiv
_atom_site_adp_type
_atom_site_occupancy
_atom_site_symmetry_multiplicity
_atom_site_calc_flag
_atom_site_refinement_flags
_atom_site_disorder_assembly
_atom_site_disorder_group
Ga1 Ga 0.68217(6) 0.64054(5) 0.69095(5) 0.0315(3) Uani 1 1 d U . .
Si1 Si 0.72617(16) 0.46049(15) 0.63267(14) 0.0404(6) Uani 1 1 d U . .
N1 N 0.7331(4) 0.5055(4) 0.7066(3) 0.0309(13) Uani 1 1 d U . .
C1 C 0.7174(5) 0.6530(5) 0.7916(5) 0.0358(17) Uani 1 1 d U . .
Li1 Li 0.5405(12) 1.0279(10) 0.6721(9) 0.059(3) Uani 1 1 d U . .
Si2 Si 0.80077(19) 0.63346(19) 0.95219(16) 0.0574(7) Uani 1 1 d U . .
C2 C 0.7463(5) 0.6525(5) 0.8559(5) 0.0399(18) Uani 1 1 d U . .
C3 C 0.5329(6) 0.6682(5) 0.6759(5) 0.0361(17) Uani 1 1 d U . .
Si4 Si 0.31261(16) 0.64606(17) 0.66915(17) 0.0519(7) Uani 1 1 d U . .
C4 C 0.4427(6) 0.6694(5) 0.6718(5) 0.0407(18) Uani 1 1 d U . .
C5 C 0.7542(5) 0.7321(5) 0.5945(5) 0.0365(17) Uani 1 1 d U . .
Si6 Si 0.91326(17) 0.84065(16) 0.46983(15) 0.0495(7) Uani 1 1 d U . .
C6 C 0.8114(6) 0.7823(5) 0.5409(5) 0.0390(18) Uani 1 1 d U . .
C11 C 0.7802(5) 0.4441(5) 0.7824(5) 0.0315(3) Uani 1 1 d U . .
C12 C 0.7233(6) 0.3900(5) 0.8550(5) 0.0395(17) Uani 1 1 d U . .
C13 C 0.7714(7) 0.3292(6) 0.9284(5) 0.052(2) Uani 1 1 d U . .
H13A H 0.7316 0.2931 0.9757 0.063 Uiso 1 1 calc R . .
C14 C 0.8753(7) 0.3188(6) 0.9359(6) 0.058(2) Uani 1 1 d U . .
H14A H 0.9076 0.2759 0.9873 0.070 Uiso 1 1 calc R . .
C15 C 0.9317(6) 0.3727(6) 0.8662(5) 0.0484(19) Uani 1 1 d U . .
H15A H 1.0033 0.3674 0.8708 0.058 Uiso 1 1 calc R . .
C16 C 0.8875(5) 0.4335(5) 0.7904(5) 0.0343(16) Uani 1 1 d U . .
C17 C 0.7600(7) 0.3225(5) 0.6805(5) 0.056(2) Uani 1 1 d U . .
H17A H 0.8286 0.3036 0.7037 0.085 Uiso 1 1 calc R . .
H17B H 0.7592 0.2972 0.6375 0.085 Uiso 1 1 calc R . .
H17C H 0.7100 0.2942 0.7254 0.085 Uiso 1 1 calc R . .
C18 C 0.8143(7) 0.5098(7) 0.5398(5) 0.066(2) Uani 1 1 d U . .
H18A H 0.8842 0.4744 0.5541 0.098 Uiso 1 1 calc R . .
H18B H 0.8131 0.5808 0.5239 0.098 Uiso 1 1 calc R . .
H18C H 0.7918 0.5002 0.4928 0.098 Uiso 1 1 calc R . .
C19 C 0.5942(7) 0.4926(7) 0.5913(6) 0.069(3) Uani 1 1 d U . .
H19A H 0.5466 0.4598 0.6366 0.104 Uiso 1 1 calc R . .
H19B H 0.5941 0.4701 0.5464 0.104 Uiso 1 1 calc R . .
H19C H 0.5727 0.5647 0.5691 0.104 Uiso 1 1 calc R . .
C21 C 0.7822(9) 0.5101(8) 1.0330(6) 0.089(3) Uani 1 1 d U . .
H21A H 0.8167 0.4587 1.0145 0.133 Uiso 1 1 calc R . .
H21B H 0.7088 0.5063 1.0417 0.133 Uiso 1 1 calc R . .
H21C H 0.8113 0.4997 1.0856 0.133 Uiso 1 1 calc R . .
C22 C 0.9391(7) 0.6386(10) 0.9319(8) 0.105(4) Uani 1 1 d U . .
H22A H 0.9709 0.5870 0.9128 0.157 Uiso 1 1 calc R . .
H22B H 0.9711 0.6277 0.9836 0.157 Uiso 1 1 calc R . .
H22C H 0.9489 0.7039 0.8885 0.157 Uiso 1 1 calc R . .
C23 C 0.7365(10) 0.7304(9) 0.9898(7) 0.108(4) Uani 1 1 d U . .
H23A H 0.6624 0.7297 0.9957 0.163 Uiso 1 1 calc R . .
H23B H 0.7499 0.7959 0.9492 0.163 Uiso 1 1 calc R . .
H23C H 0.7635 0.7162 1.0443 0.163 Uiso 1 1 calc R . .
C41 C 0.2812(8) 0.6875(9) 0.5589(7) 0.097(3) Uani 1 1 d U . .
H41A H 0.2716 0.7602 0.5315 0.145 Uiso 1 1 calc R . .
H41B H 0.2180 0.6644 0.5560 0.145 Uiso 1 1 calc R . .
H41C H 0.3373 0.6601 0.5303 0.145 Uiso 1 1 calc R . .
C42 C 0.2198(6) 0.7147(7) 0.7186(7) 0.074(3) Uani 1 1 d U . .
H42A H 0.2184 0.7862 0.6862 0.111 Uiso 1 1 calc R . .
H42B H 0.2402 0.6961 0.7760 0.111 Uiso 1 1 calc R . .
H42C H 0.1515 0.6982 0.7199 0.111 Uiso 1 1 calc R . .
C43 C 0.3123(7) 0.5099(7) 0.7275(8) 0.087(3) Uani 1 1 d U . .
H43A H 0.3510 0.4750 0.6949 0.130 Uiso 1 1 calc R . .
H43B H 0.2415 0.4967 0.7366 0.130 Uiso 1 1 calc R . .
H43C H 0.3443 0.4865 0.7818 0.130 Uiso 1 1 calc R . .
O50 O 0.5188(5) 1.0127(4) 0.5707(3) 0.0691(18) Uani 1 1 d U . .
C51 C 0.5492(11) 1.0741(8) 0.4882(6) 0.102(4) Uani 1 1 d U . .
H51A H 0.5461 1.1418 0.4851 0.122 Uiso 1 1 calc R . .
H51B H 0.6218 1.0493 0.4789 0.122 Uiso 1 1 calc R . .
C52 C 0.4972(13) 1.0810(8) 0.4265(7) 0.131(5) Uani 1 1 d U . .
H52A H 0.5336 1.1163 0.3731 0.157 Uiso 1 1 calc R . .
H52B H 0.4296 1.1220 0.4264 0.157 Uiso 1 1 calc R . .
O53 O 0.6018(16) 1.0112(11) 0.9602(13) 0.246(7) Uani 1 1 d U . .
C54 C 0.5054(16) 1.0384(10) 0.9159(9) 0.148(6) Uani 1 1 d U . .
H54A H 0.5133 1.0922 0.8597 0.178 Uiso 1 1 calc R . .
H54B H 0.4921 0.9803 0.9078 0.178 Uiso 1 1 calc R . .
C55 C 0.4225(18) 1.0692(14) 0.9571(12) 0.186(6) Uani 1 1 d U . .
H55A H 0.3621 1.0922 0.9212 0.223 Uiso 1 1 calc R . .
H55B H 0.4363 1.1262 0.9665 0.223 Uiso 1 1 calc R . .
C61 C 0.9821(8) 0.7516(8) 0.4281(8) 0.097(4) Uani 1 1 d U . .
H61A H 0.9369 0.7432 0.3917 0.145 Uiso 1 1 calc R . .
H61B H 1.0029 0.6876 0.4747 0.145 Uiso 1 1 calc R . .
H61C H 1.0430 0.7768 0.3958 0.145 Uiso 1 1 calc R . .
C62 C 1.0063(7) 0.8628(7) 0.5296(6) 0.079(3) Uani 1 1 d U . .
H62A H 0.9715 0.9085 0.5541 0.118 Uiso 1 1 calc R . .
H62B H 1.0622 0.8920 0.4918 0.118 Uiso 1 1 calc R . .
H62C H 1.0342 0.7997 0.5744 0.118 Uiso 1 1 calc R . .
C63 C 0.8609(8) 0.9606(7) 0.3882(6) 0.086(3) Uani 1 1 d U . .
H63A H 0.8219 0.9497 0.3493 0.129 Uiso 1 1 calc R . .
H63B H 0.9172 0.9962 0.3574 0.129 Uiso 1 1 calc R . .
H63C H 0.8157 1.0001 0.4142 0.129 Uiso 1 1 calc R . .
O70 O 0.4799(4) 0.9300(4) 0.7636(3) 0.0516(13) Uani 1 1 d U . .
C71 C 0.5282(7) 0.8493(6) 0.8347(6) 0.066(2) Uani 1 1 d U . .
H71A H 0.5233 0.8688 0.8824 0.079 Uiso 1 1 calc R . .
H71B H 0.6018 0.8337 0.8211 0.079 Uiso 1 1 calc R . .
C72 C 0.4787(8) 0.7593(7) 0.8593(7) 0.078(3) Uani 1 1 d U . .
H72A H 0.4925 0.7342 0.8148 0.094 Uiso 1 1 calc R . .
H72B H 0.5090 0.7067 0.9116 0.094 Uiso 1 1 calc R . .
O73 O 0.3720(6) 0.7805(5) 0.8718(5) 0.092(2) Uani 1 1 d U . .
C74 C 0.3306(8) 0.8581(9) 0.7995(8) 0.094(3) Uani 1 1 d U . .
H74A H 0.2554 0.8720 0.8077 0.112 Uiso 1 1 calc R . .
H74B H 0.3439 0.8378 0.7521 0.112 Uiso 1 1 calc R . .
C75 C 0.3729(7) 0.9473(7) 0.7786(7) 0.078(3) Uani 1 1 d U . .
H75A H 0.3401 1.0010 0.7279 0.093 Uiso 1 1 calc R . .
H75B H 0.3588 0.9688 0.8252 0.093 Uiso 1 1 calc R . .
O80 O 0.6871(4) 1.0044(4) 0.6850(4) 0.0691(17) Uani 1 1 d U . .
C81 C 0.7476(9) 1.0756(8) 0.6835(9) 0.109(4) Uani 1 1 d U . .
H81A H 0.7042 1.1249 0.7014 0.131 Uiso 1 1 calc R . .
H81B H 0.7734 1.1113 0.6256 0.131 Uiso 1 1 calc R . .
C82 C 0.8339(10) 1.0256(10) 0.7393(11) 0.125(4) Uani 1 1 d U . .
H82A H 0.8745 1.0753 0.7378 0.150 Uiso 1 1 calc R . .
H82B H 0.8078 0.9922 0.7975 0.150 Uiso 1 1 calc R . .
O83 O 0.8982(5) 0.9539(6) 0.7149(6) 0.114(3) Uani 1 1 d U . .
C84 C 0.8391(8) 0.8815(7) 0.7194(7) 0.082(3) Uani 1 1 d U . .
H84A H 0.8142 0.8470 0.7778 0.098 Uiso 1 1 calc R . .
H84B H 0.8825 0.8315 0.7023 0.098 Uiso 1 1 calc R . .
C85 C 0.7519(8) 0.9294(7) 0.6643(7) 0.085(3) Uani 1 1 d U . .
H85A H 0.7775 0.9599 0.6056 0.102 Uiso 1 1 calc R . .
H85B H 0.7112 0.8785 0.6686 0.102 Uiso 1 1 calc R . .
O90 O 0.4740(5) 1.1597(4) 0.6562(4) 0.0788(19) Uani 1 1 d U . .
C91 C 0.3985(13) 1.2211(10) 0.5987(9) 0.140(5) Uani 1 1 d U . .
H91A H 0.3812 1.1850 0.5671 0.168 Uiso 1 1 calc R . .
H91B H 0.4266 1.2805 0.5581 0.168 Uiso 1 1 calc R . .
C92 C 0.3053(15) 1.2531(13) 0.6376(13) 0.178(6) Uani 1 1 d U . .
H92A H 0.2576 1.2993 0.5930 0.214 Uiso 1 1 calc R . .
H92C H 0.2720 1.1945 0.6720 0.214 Uiso 1 1 calc R . .
O93 O 0.3194(11) 1.2955(10) 0.6836(11) 0.205(5) Uani 1 1 d U . .
C94 C 0.3809(11) 1.2354(12) 0.7430(12) 0.146(5) Uani 1 1 d U . .
H94A H 0.3483 1.1765 0.7778 0.176 Uiso 1 1 calc R . .
H94C H 0.3898 1.2689 0.7792 0.176 Uiso 1 1 calc R . .
C95 C 0.4807(9) 1.2023(9) 0.7148(9) 0.107(4) Uani 1 1 d U . .
H95A H 0.5197 1.1522 0.7639 0.129 Uiso 1 1 calc R . .
H95B H 0.5185 1.2593 0.6879 0.129 Uiso 1 1 calc R . .
O100 O -0.0244(7) 1.0492(6) 0.8839(6) 0.122(3) Uani 1 1 d U . .
C101 C 0.0551(13) 0.9641(10) 0.8927(10) 0.142(5) Uani 1 1 d U . .
H10A H 0.0724 0.9628 0.8370 0.170 Uiso 1 1 calc R . .
H10B H 0.0285 0.9021 0.9293 0.170 Uiso 1 1 calc R . .
C102 C 0.1488(13) 0.9687(11) 0.9291(11) 0.145(5) Uani 1 1 d U . .
H10C H 0.1323 0.9705 0.9847 0.174 Uiso 1 1 calc R . .
H10D H 0.2006 0.9093 0.9363 0.174 Uiso 1 1 calc R . .
O103 O 0.1875(7) 1.0552(7) 0.8741(7) 0.144(3) Uani 1 1 d U . .
C104 C 0.1128(11) 1.1389(10) 0.8660(10) 0.131(4) Uani 1 1 d U . .
H10E H 0.1401 1.2002 0.8286 0.158 Uiso 1 1 calc R . .
H10F H 0.0972 1.1409 0.9216 0.158 Uiso 1 1 calc R . .
C105 C 0.0172(12) 1.1351(9) 0.8311(9) 0.119(4) Uani 1 1 d U . .
H10G H -0.0335 1.1948 0.8252 0.143 Uiso 1 1 calc R . .
H10H H 0.0323 1.1352 0.7747 0.143 Uiso 1 1 calc R . .
C121 C 0.6073(6) 0.4027(6) 0.8524(5) 0.054(2) Uani 1 1 d U . .
H12A H 0.5866 0.4436 0.7930 0.065 Uiso 1 1 calc R . .
C122 C 0.5553(6) 0.4564(7) 0.9054(6) 0.069(3) Uani 1 1 d U . .
H12B H 0.5764 0.5218 0.8849 0.103 Uiso 1 1 calc R . .
H12C H 0.5750 0.4177 0.9639 0.103 Uiso 1 1 calc R . .
H12D H 0.4808 0.4644 0.9018 0.103 Uiso 1 1 calc R . .
C123 C 0.5698(7) 0.3001(7) 0.8825(6) 0.073(3) Uani 1 1 d U . .
H12E H 0.6087 0.2624 0.8522 0.110 Uiso 1 1 calc R . .
H12F H 0.4967 0.3110 0.8714 0.110 Uiso 1 1 calc R . .
H12G H 0.5804 0.2628 0.9428 0.110 Uiso 1 1 calc R . .
C161 C 0.9515(5) 0.4933(6) 0.7161(5) 0.0450(19) Uani 1 1 d U . .
H16A H 0.9062 0.5299 0.6668 0.054 Uiso 1 1 calc R . .
C162 C 1.0399(6) 0.4260(7) 0.6929(7) 0.072(3) Uani 1 1 d U . .
H16B H 1.0118 0.3816 0.6758 0.108 Uiso 1 1 calc R . .
H16C H 1.0829 0.3865 0.7417 0.108 Uiso 1 1 calc R . .
H16D H 1.0814 0.4671 0.6466 0.108 Uiso 1 1 calc R . .
C163 C 0.9972(6) 0.5699(6) 0.7337(6) 0.065(3) Uani 1 1 d U . .
H16E H 0.9415 0.6174 0.7430 0.098 Uiso 1 1 calc R . .
H16F H 1.0401 0.6054 0.6856 0.098 Uiso 1 1 calc R . .
H16G H 1.0389 0.5356 0.7838 0.098 Uiso 1 1 calc R . .

loop_
_atom_site_aniso_label
_atom_site_aniso_U_11
_atom_site_aniso_U_22
_atom_site_aniso_U_33
_atom_site_aniso_U_23
_atom_site_aniso_U_13
_atom_site_aniso_U_12
Ga1 0.0313(5) 0.0251(5) 0.0534(6) -0.0288(4) 0.0012(4) -0.0108(3)
Si1 0.0461(13) 0.0346(13) 0.0615(15) -0.0378(11) 0.0018(11) -0.0132(10)
N1 0.035(3) 0.023(3) 0.049(3) -0.025(3) 0.000(3) -0.010(2)
C1 0.030(4) 0.027(4) 0.057(4) -0.027(4) 0.001(3) 0.004(3)
Li1 0.086(6) 0.041(6) 0.068(6) -0.037(5) -0.007(6) -0.016(5)
Si2 0.0628(16) 0.0622(16) 0.0677(17) -0.0490(14) -0.0136(13) 0.0022(13)
C2 0.040(4) 0.029(4) 0.064(5) -0.035(4) 0.000(4) 0.000(3)
C3 0.044(4) 0.023(4) 0.054(5) -0.027(4) -0.002(4) -0.009(3)
Si4 0.0336(13) 0.0493(14) 0.0948(19) -0.0485(14) -0.0035(12) -0.0112(11)
C4 0.042(4) 0.030(4) 0.059(5) -0.025(4) 0.005(4) -0.013(4)
C5 0.040(4) 0.024(4) 0.061(5) -0.032(4) -0.005(3) -0.005(3)
Si6 0.0474(14) 0.0361(13) 0.0735(17) -0.0313(12) 0.0177(12) -0.0163(11)
C6 0.049(5) 0.022(4) 0.058(5) -0.027(4) 0.002(3) -0.010(3)
C11 0.0313(5) 0.0251(5) 0.0534(6) -0.0288(4) 0.0012(4) -0.0108(3)
C12 0.046(4) 0.030(4) 0.055(4) -0.027(3) 0.003(3) -0.013(3)
C13 0.068(5) 0.037(5) 0.056(5) -0.020(4) 0.000(4) -0.016(4)
C14 0.067(5) 0.046(5) 0.072(5) -0.035(4) -0.014(4) 0.000(4)
C15 0.046(4) 0.046(5) 0.071(5) -0.040(4) -0.013(4) -0.003(4)
C16 0.034(4) 0.025(4) 0.062(4) -0.036(3) -0.004(3) -0.005(3)
C17 0.072(6) 0.034(4) 0.085(6) -0.047(4) 0.016(5) -0.018(4)
C18 0.095(6) 0.063(6) 0.065(5) -0.047(5) 0.014(5) -0.030(5)
C19 0.069(5) 0.083(6) 0.089(7) -0.065(6) -0.023(5) -0.006(5)
C21 0.108(8) 0.095(6) 0.067(6) -0.039(5) -0.006(6) -0.007(6)
C22 0.066(5) 0.163(12) 0.118(9) -0.081(8) -0.026(6) -0.025(6)
C23 0.149(10) 0.108(8) 0.099(9) -0.087(7) -0.047(7) 0.041(8)
C41 0.064(6) 0.131(9) 0.122(7) -0.072(6) -0.023(6) -0.017(7)
C42 0.034(5) 0.077(6) 0.144(9) -0.074(6) 0.003(5) -0.016(4)
C43 0.051(6) 0.056(5) 0.170(10) -0.058(5) 0.015(6) -0.026(5)
O50 0.140(6) 0.032(3) 0.055(3) -0.028(3) -0.006(3) -0.033(3)
C51 0.197(12) 0.058(6) 0.065(5) -0.014(5) -0.008(6) -0.084(7)
C52 0.300(17) 0.067(7) 0.058(6) -0.027(6) -0.006(8) -0.100(9)
O53 0.337(16) 0.131(10) 0.250(16) -0.056(11) -0.076(13) -0.003(12)
C54 0.296(18) 0.065(8) 0.098(10) -0.058(7) -0.011(10) -0.001(10)
C55 0.314(16) 0.121(13) 0.156(15) -0.096(12) 0.002(14) -0.023(14)
C61 0.080(7) 0.102(8) 0.136(10) -0.083(7) 0.039(6) -0.015(6)
C62 0.063(6) 0.079(7) 0.101(7) -0.033(6) 0.007(5) -0.043(5)
C63 0.073(7) 0.069(6) 0.089(7) -0.004(5) 0.009(5) -0.023(5)
O70 0.055(3) 0.039(3) 0.066(3) -0.026(3) -0.002(3) -0.009(3)
C71 0.069(5) 0.063(5) 0.068(6) -0.028(4) -0.008(4) -0.007(4)
C72 0.083(6) 0.056(5) 0.091(7) -0.029(5) 0.028(5) -0.017(5)
O73 0.092(5) 0.075(4) 0.113(6) -0.044(4) 0.038(4) -0.033(4)
C74 0.071(6) 0.095(7) 0.132(9) -0.061(6) 0.009(6) -0.027(5)
C75 0.058(5) 0.063(5) 0.117(8) -0.042(5) -0.012(5) -0.004(4)
O80 0.073(3) 0.052(3) 0.116(5) -0.065(4) 0.015(3) -0.024(3)
C81 0.091(7) 0.058(6) 0.206(12) -0.074(7) 0.015(7) -0.039(5)
C82 0.097(8) 0.113(9) 0.224(14) -0.115(9) 0.000(7) -0.043(6)
O83 0.074(5) 0.096(5) 0.193(8) -0.075(6) 0.020(5) -0.038(4)
C84 0.081(6) 0.066(6) 0.109(8) -0.047(6) 0.018(5) -0.023(4)
C85 0.093(6) 0.066(6) 0.119(8) -0.064(6) 0.003(6) -0.006(5)
O90 0.106(5) 0.039(3) 0.110(5) -0.048(3) -0.035(4) 0.002(3)
C91 0.181(12) 0.079(8) 0.142(11) -0.032(7) -0.085(8) 0.032(8)
C92 0.185(12) 0.130(12) 0.241(15) -0.112(10) -0.113(11) 0.072(11)
O93 0.196(10) 0.156(10) 0.321(15) -0.161(10) -0.115(10) 0.051(8)
C94 0.113(9) 0.149(12) 0.242(14) -0.155(11) -0.054(8) 0.038(8)
C95 0.108(7) 0.099(8) 0.170(10) -0.107(8) -0.025(7) -0.010(6)
O100 0.146(7) 0.092(6) 0.128(7) -0.056(5) 0.007(5) 0.003(5)
C101 0.182(11) 0.066(6) 0.156(12) -0.040(8) 0.025(10) 0.003(7)
C102 0.149(10) 0.091(7) 0.145(13) -0.027(8) 0.027(9) 0.029(8)
O103 0.133(7) 0.093(6) 0.175(9) -0.046(6) 0.031(6) 0.018(5)
C104 0.123(9) 0.091(7) 0.171(12) -0.061(8) -0.004(8) 0.021(6)
C105 0.158(9) 0.071(6) 0.124(10) -0.043(7) -0.013(8) 0.004(7)
C121 0.050(4) 0.050(5) 0.063(6) -0.019(4) 0.008(4) -0.024(4)
C122 0.042(5) 0.061(6) 0.105(8) -0.037(5) 0.021(5) -0.017(4)
C123 0.066(6) 0.081(6) 0.092(7) -0.044(6) 0.018(5) -0.046(5)
C161 0.034(4) 0.050(5) 0.067(5) -0.037(4) 0.002(4) -0.016(3)
C162 0.051(5) 0.075(6) 0.115(8) -0.068(6) 0.026(5) -0.017(5)
C163 0.051(5) 0.056(6) 0.113(8) -0.054(5) 0.006(5) -0.023(4)

loop_
_atom_type_symbol
_atom_type_description
_atom_type_scat_dispersion_real
_atom_type_scat_dispersion_imag
_atom_type_scat_source
C C 0.0033 0.0016 'International Tables Vol C Tables 4.2.6.8 and 6.1.1.4'
H H 0.0000 0.0000 'International Tables Vol C Tables 4.2.6.8 and 6.1.1.4'
N N 0.0061 0.0033 'International Tables Vol C Tables 4.2.6.8 and 6.1.1.4'
Si Si 0.0817 0.0704 'International Tables Vol C Tables 4.2.6.8 and 6.1.1.4'
Cl Cl 0.1484 0.1585 'International Tables Vol C Tables 4.2.6.8 and 6.1.1.4'
Ga Ga 0.2307 1.6083 'International Tables Vol C Tables 4.2.6.8 and 6.1.1.4'
Li Li -0.0003 0.0001 'International Tables Vol C Tables 4.2.6.8 and 6.1.1.4'
O O 0.0106 0.0060 'International Tables Vol C Tables 4.2.6.8 and 6.1.1.4'

loop_
_geom_angle_atom_site_label_1
_geom_angle_atom_site_label_2
_geom_angle_atom_site_label_3
_geom_angle
_geom_angle_site_symmetry_1
_geom_angle_site_symmetry_3
_geom_angle_publ_flag
N1 Ga1 C1 106.5(3) . . ?
N1 Ga1 C5 109.9(3) . . ?
C1 Ga1 C5 107.4(3) . . ?
N1 Ga1 C3 109.4(3) . . ?
C1 Ga1 C3 111.8(3) . . ?
C5 Ga1 C3 111.8(3) . . ?
N1 Si1 C17 109.6(3) . . ?
N1 Si1 C19 111.6(3) . . ?
C17 Si1 C19 107.8(4) . . ?
N1 Si1 C18 113.3(3) . . ?
C17 Si1 C18 107.8(4) . . ?
C19 Si1 C18 106.5(5) . . ?
C11 N1 Si1 120.1(4) . . ?
C11 N1 Ga1 116.1(4) . . ?
Si1 N1 Ga1 123.8(3) . . ?
C2 C1 Ga1 173.7(6) . . ?
O70 Li1 O90 111.2(8) . . ?
O70 Li1 O80 109.8(8) . . ?
O90 Li1 O80 114.7(7) . . ?
O70 Li1 O50 108.0(7) . . ?
O90 Li1 O50 106.3(7) . . ?
O80 Li1 O50 106.5(7) . . ?
C2 Si2 C21 109.2(4) . . ?
C2 Si2 C22 107.7(4) . . ?
C21 Si2 C22 109.6(6) . . ?
C2 Si2 C23 110.5(4) . . ?
C21 Si2 C23 108.8(6) . . ?
C22 Si2 C23 111.1(6) . . ?
C1 C2 Si2 171.0(6) . . ?
C4 C3 Ga1 169.9(6) . . ?
C4 Si4 C41 108.0(4) . . ?
C4 Si4 C42 110.4(4) . . ?
C41 Si4 C42 109.9(5) . . ?
C4 Si4 C43 107.7(4) . . ?
C41 Si4 C43 110.8(6) . . ?
C42 Si4 C43 110.0(5) . . ?
C3 C4 Si4 169.0(6) . . ?
C6 C5 Ga1 170.9(6) . . ?
C6 Si6 C63 110.8(4) . . ?
C6 Si6 C61 107.4(4) . . ?
C63 Si6 C61 113.6(6) . . ?
C6 Si6 C62 109.6(4) . . ?
C63 Si6 C62 108.1(5) . . ?
C61 Si6 C62 107.4(5) . . ?
C5 C6 Si6 170.6(7) . . ?
N1 C11 C16 121.2(6) . . ?
N1 C11 C12 121.7(6) . . ?
C16 C11 C12 117.1(7) . . ?
C13 C12 C11 120.7(7) . . ?
C13 C12 C121 119.4(7) . . ?
C11 C12 C121 119.9(7) . . ?
C12 C13 C14 122.1(8) . . ?
C13 C14 C15 117.9(8) . . ?
C16 C15 C14 122.4(8) . . ?
C15 C16 C11 119.8(7) . . ?
C15 C16 C161 120.7(7) . . ?
C11 C16 C161 119.4(7) . . ?
C51 O50 C52 109.6(7) . 2_676 ?
C51 O50 Li1 125.7(6) . . ?
C52 O50 Li1 121.5(7) 2_676 . ?
C52 C51 O50 117.6(10) . . ?
C51 C52 O50 114.7(10) . 2_676 ?
C54 O53 C55 102.3(18) . 2_677 ?
C55 C54 O53 113.7(15) . . ?
C54 C55 O53 112.7(17) . 2_677 ?
C75 O70 C71 110.6(7) . . ?
C75 O70 Li1 118.8(7) . . ?
C71 O70 Li1 128.8(7) . . ?
O70 C71 C72 110.9(8) . . ?
O73 C72 C71 111.5(8) . . ?
C74 O73 C72 109.1(8) . . ?
O73 C74 C75 112.2(9) . . ?
O70 C75 C74 110.0(8) . . ?
C85 O80 C81 109.3(8) . . ?
C85 O80 Li1 120.8(7) . . ?
C81 O80 Li1 125.9(7) . . ?
O80 C81 C82 110.4(9) . . ?
O83 C82 C81 110.9(11) . . ?
C84 O83 C82 108.7(8) . . ?
O83 C84 C85 110.1(9) . . ?
O80 C85 C84 112.2(8) . . ?
C91 O90 C95 108.2(9) . . ?
C91 O90 Li1 127.7(8) . . ?
C95 O90 Li1 123.0(8) . . ?
O90 C91 C92 113.5(13) . . ?
O93 C92 C91 114.2(18) . . ?
C92 O93 C94 109.4(13) . . ?
O93 C94 C95 115.0(17) . . ?
C94 C95 O90 111.9(10) . . ?
C105 O100 C101 106.9(11) . . ?
O100 C101 C102 111.5(13) . . ?
O103 C102 C101 108.1(14) . . ?
C102 O103 C104 108.9(11) . . ?
O103 C104 C105 110.9(12) . . ?
O100 C105 C104 110.7(12) . . ?
C122 C121 C12 111.3(7) . . ?
C122 C121 C123 109.5(7) . . ?
C12 C121 C123 111.3(7) . . ?
C16 C161 C162 111.7(7) . . ?
C16 C161 C163 111.5(7) . . ?
C162 C161 C163 108.6(6) . . ?

loop_
_geom_bond_atom_site_label_1
_geom_bond_atom_site_label_2
_geom_bond_distance
_geom_bond_site_symmetry_2
_geom_bond_publ_flag
Ga1 N1 1.927(5) . ?
Ga1 C1 1.966(8) . ?
Ga1 C5 1.970(8) . ?
Ga1 C3 1.971(8) . ?
Si1 N1 1.715(6) . ?
Si1 C17 1.865(8) . ?
Si1 C19 1.868(9) . ?
Si1 C18 1.870(9) . ?
N1 C11 1.393(9) . ?
C1 C2 1.227(10) . ?
Li1 O70 1.894(16) . ?
Li1 O90 1.928(14) . ?
Li1 O80 1.933(16) . ?
Li1 O50 1.945(14) . ?
Si2 C2 1.799(9) . ?
Si2 C21 1.845(11) . ?
Si2 C22 1.846(11) . ?
Si2 C23 1.876(9) . ?
C3 C4 1.205(10) . ?
Si4 C4 1.834(8) . ?
Si4 C41 1.837(11) . ?
Si4 C42 1.843(9) . ?
Si4 C43 1.866(9) . ?
C5 C6 1.226(10) . ?
Si6 C6 1.826(8) . ?
Si6 C63 1.834(10) . ?
Si6 C61 1.842(10) . ?
Si6 C62 1.859(9) . ?
C11 C16 1.419(9) . ?
C11 C12 1.421(10) . ?
C12 C13 1.368(11) . ?
C12 C121 1.520(11) . ?
C13 C14 1.374(12) . ?
C14 C15 1.387(12) . ?
C15 C16 1.376(10) . ?
C16 C161 1.520(11) . ?
O50 C51 1.418(11) . ?
O50 C52 1.445(11) 2_676 ?
C51 C52 1.301(14) . ?
C52 O50 1.445(11) 2_676 ?
O53 C54 1.47(2) . ?
O53 C55 1.50(2) 2_677 ?
C54 C55 1.37(2) . ?
C55 O53 1.50(2) 2_677 ?
O70 C75 1.415(10) . ?
O70 C71 1.431(10) . ?
C71 C72 1.492(12) . ?
C72 O73 1.410(11) . ?
O73 C74 1.393(13) . ?
C74 C75 1.440(13) . ?
O80 C85 1.437(11) . ?
O80 C81 1.443(11) . ?
C81 C82 1.461(16) . ?
C82 O83 1.430(14) . ?
O83 C84 1.427(11) . ?
C84 C85 1.459(14) . ?
O90 C91 1.400(13) . ?
O90 C95 1.440(12) . ?
C91 C92 1.45(2) . ?
C92 O93 1.267(18) . ?
O93 C94 1.297(17) . ?
C94 C95 1.440(17) . ?
O100 C105 1.410(15) . ?
O100 C101 1.463(15) . ?
C101 C102 1.48(2) . ?
C102 O103 1.408(16) . ?
O103 C104 1.416(14) . ?
C104 C105 1.486(18) . ?
C121 C122 1.513(12) . ?
C121 C123 1.566(11) . ?
C161 C162 1.540(11) . ?
C161 C163 1.546(10) . ?
